data_9005424
loop_
_publ_author_name
'Bonazzi, P.'
'Menchetti, S.'

_publ_section_title
;
 Crystal chemistry of aeschynite-(Y) from the Western Alps:
 residual electron density on difference-Fourier map
 Sample: TR2
 Locality: western Alps
;
_journal_issue 6
_journal_name_full 'European Journal of Mineralogy'
_journal_page_first 1043
_journal_page_last 1049
_journal_volume 11
_journal_year 1999
_chemical_formula_sum
;Ca0.02 Ce0.011 Dy0.079 Er0.034 Gd0.091 Nb0.09 Nd0.026 O6 Pr0.002 Sm0.016
 Ta0.01 Th0.1 Ti1.81 U0.03 W0.11 Y0.55 Yb0.022
;
_chemical_name_mineral Aeschynite-(Y)
_space_group_IT_number 62
_symmetry_space_group_name_Hall '-P 2ac 2n'
_symmetry_space_group_name_H-M 'P n m a'
_cell_angle_alpha 90
_cell_angle_beta 90
_cell_angle_gamma 90
_cell_length_a 10.904
_cell_length_b 7.490
_cell_length_c 5.189
_cell_formula_units_Z 4
_cell_volume 423.791
_exptl_crystal_density_diffrn 5.293
_cod_depositor_comments
;
 Adding _atom_site_type_symbol label and values.

 Antanas Vaitkus
 2013-03-31
;
_cod_original_formula_sum
;Y.55 Ce.011 Pr.002 Nd.026 Sm.016 Gd.091 Dy.079 Er.034 Yb.022 Th.1 U.03 Ca.02
 Ti1.81 Nb.09 Ta.01 W.11 O6
;
_cod_database_code 9005424

loop_
_symmetry_equiv_pos_as_xyz
x,y,z
x,1/2-y,z
-x,1/2+y,-z
1/2-x,1/2+y,1/2+z
1/2+x,1/2-y,1/2-z
1/2+x,y,1/2-z
1/2-x,-y,1/2+z
-x,-y,-z

loop_
_atom_site_label
_atom_site_type_symbol
_atom_site_fract_x
_atom_site_fract_y
_atom_site_fract_z
_atom_site_occupancy
_atom_site_U_iso_or_equiv
YA Y 0.45130 0.25000 0.03440 0.55000 0.01880
CeA Ce 0.45130 0.25000 0.03440 0.01100 0.01880
PrA Pr 0.45130 0.25000 0.03440 0.00200 0.01880
NdA Nd 0.45130 0.25000 0.03440 0.02600 0.01880
SmA Sm 0.45130 0.25000 0.03440 0.01600 0.01880
GdA Gd 0.45130 0.25000 0.03440 0.09100 0.01880
DyA Dy 0.45130 0.25000 0.03440 0.07900 0.01880
ErA Er 0.45130 0.25000 0.03440 0.03400 0.01880
YbA Yb 0.45130 0.25000 0.03440 0.02200 0.01880
ThA Th 0.45130 0.25000 0.03440 0.10000 0.01880
UA U 0.45130 0.25000 0.03440 0.03000 0.01880
CaA Ca 0.45130 0.25000 0.03440 0.02000 0.01880
TiB Ti 0.35880 0.51190 0.54270 0.90500 0.02270
NbB Nb 0.35880 0.51190 0.54270 0.04500 0.02270
TaB Ta 0.35880 0.51190 0.54270 0.00500 0.02270
WB W 0.35880 0.51190 0.54270 0.04500 0.02270
WC W 0.17100 0.25000 0.60900 0.02000 0.02000
O1 O 0.28730 0.43810 0.87800 1.00000 0.02500
O2 O 0.52690 0.45760 0.73670 1.00000 0.02600
O3 O 0.61820 0.25000 0.31650 1.00000 0.02900
O4 O 0.35240 0.25000 0.43930 1.00000 0.02600

_database_code_amcsd 0006809
